data_7034431
loop_
_publ_author_name
'Ciupa, Aneta'
'M\;aczka, Miros\/law'
'G\;agor, Anna'
'Sieradzki, Adam'
'Trzmiel, Justyna'
'Pikul, Adam'
'Ptak, Maciej'

_publ_section_title
;
 Temperature-dependent studies of [(CH3)2NH2][Fe(III)M(II)(HCOO)6]
 frameworks (M(II) = Fe and Mg): structural, magnetic, dielectric and
 phonon properties.
;
_journal_issue 19
_journal_name_full 'Dalton transactions (Cambridge, England : 2003)'
_journal_page_first 8846
_journal_page_last 8854
_journal_paper_doi 10.1039/c5dt00512d
_journal_volume 44
_journal_year 2015
_chemical_formula_sum 'C8 H14 Fe Mg N O12'
_chemical_formula_weight 396.36
_space_group_crystal_system trigonal
_space_group_IT_number 163
_space_group_name_Hall '-P 3 2c'
_space_group_name_H-M_alt 'P -3 1 c'
_symmetry_space_group_name_Hall '-P 3 2c'
_symmetry_space_group_name_H-M 'P -3 1 c'
_atom_sites_solution_hydrogens geom
_audit_creation_method SHELXL-2014/7
_audit_update_record
;
2015-03-10 deposited with the CCDC.
2015-03-12 downloaded from the CCDC.
;
_cell_angle_alpha 90
_cell_angle_beta 90
_cell_angle_gamma 120
_cell_formula_units_Z 2
_cell_length_a 8.2076(2)
_cell_length_b 8.2076(2)
_cell_length_c 13.8988(6)
_cell_measurement_reflns_used 3797
_cell_measurement_temperature 298(2)
_cell_measurement_theta_max 29.3896
_cell_measurement_theta_min 2.8603
_cell_volume 810.85(4)
_computing_cell_refinement
;
CrysAlisPro, Oxford Diffraction Ltd.,
Version 1.171.33.42 (release 29-05-2009 CrysAlis171 .NET)
(compiled May 29 2009,17:40:42)
;
_computing_data_collection
;
CrysAlisPro, Oxford Diffraction Ltd.,
Version 1.171.33.42 (release 29-05-2009 CrysAlis171 .NET)
(compiled May 29 2009,17:40:42)
;
_computing_data_reduction
;
CrysAlisPro, Oxford Diffraction Ltd.,
Version 1.171.33.42 (release 29-05-2009 CrysAlis171 .NET)
(compiled May 29 2009,17:40:42)
;
_computing_molecular_graphics 'Diamond Version 3.2k Crystal Impact GbR, Bonn, Germany'
_computing_structure_refinement 'SHELXL-2014/7 (Sheldrick, 2014)'
_computing_structure_solution 'SHELXL-2014/7 (Sheldrick, 2014)'
_diffrn_ambient_temperature 298(2)
_diffrn_detector_area_resol_mean 8.4350
_diffrn_measured_fraction_theta_full 0.998
_diffrn_measured_fraction_theta_max 0.998
_diffrn_measurement_device_type 'Xcalibur, Sapphire1, long nozzle'
_diffrn_radiation_monochromator graphite
_diffrn_radiation_source 'Enhance (Mo) X-ray Source'
_diffrn_radiation_type MoK\a
_diffrn_radiation_wavelength 0.71073
_diffrn_reflns_av_R_equivalents 0.0368
_diffrn_reflns_av_unetI/netI 0.0163
_diffrn_reflns_Laue_measured_fraction_full 0.998
_diffrn_reflns_Laue_measured_fraction_max 0.998
_diffrn_reflns_limit_h_max 9
_diffrn_reflns_limit_h_min -10
_diffrn_reflns_limit_k_max 10
_diffrn_reflns_limit_k_min -10
_diffrn_reflns_limit_l_max 15
_diffrn_reflns_limit_l_min -16
_diffrn_reflns_number 8337
_diffrn_reflns_point_group_measured_fraction_full 0.998
_diffrn_reflns_point_group_measured_fraction_max 0.998
_diffrn_reflns_theta_full 25.656
_diffrn_reflns_theta_max 25.656
_diffrn_reflns_theta_min 2.931
_exptl_absorpt_coefficient_mu 1.027
_exptl_absorpt_correction_T_max 1.00000
_exptl_absorpt_correction_T_min 0.98913
_exptl_absorpt_correction_type multi-scan
_exptl_absorpt_process_details
;
CrysAlis RED, Oxford Diffraction Ltd.,
Version 1.171.33.42 (release 29-05-2009 CrysAlis171 .NET)
(compiled May 29 2009,17:40:42)
Empirical absorption correction using spherical harmonics,
 implemented in SCALE3 ABSPACK scaling algorithm.
;
_exptl_crystal_colour grey
_exptl_crystal_density_diffrn 1.623
_exptl_crystal_description 'rectangular prism'
_exptl_crystal_F_000 406
_exptl_crystal_size_max 0.22
_exptl_crystal_size_mid 0.11
_exptl_crystal_size_min 0.10
_refine_diff_density_max 0.295
_refine_diff_density_min -0.276
_refine_diff_density_rms 0.044
_refine_ls_extinction_method none
_refine_ls_goodness_of_fit_ref 1.190
_refine_ls_hydrogen_treatment constr
_refine_ls_matrix_type full
_refine_ls_number_parameters 44
_refine_ls_number_reflns 518
_refine_ls_number_restraints 17
_refine_ls_restrained_S_all 1.244
_refine_ls_R_factor_all 0.0314
_refine_ls_R_factor_gt 0.0236
_refine_ls_shift/su_max 0.002
_refine_ls_shift/su_mean 0.000
_refine_ls_structure_factor_coef Fsqd
_refine_ls_weighting_details 'w=1/[\s^2^(Fo^2^)+(0.0320P)^2^+0.1100P] where P=(Fo^2^+2Fc^2^)/3'
_refine_ls_weighting_scheme calc
_refine_ls_wR_factor_gt 0.0604
_refine_ls_wR_factor_ref 0.0618
_reflns_Friedel_coverage 0.000
_reflns_number_gt 433
_reflns_number_total 518
_reflns_threshold_expression 'I > 2\s(I)'
_cod_data_source_file c5dt00512d2.cif
_cod_data_source_block model1
_cod_depositor_comments 'Adding full bibliography for 7034429--7034431.cif.'
_cod_original_cell_volume 810.85(5)
_cod_database_code 7034431
_shelx_shelxl_version_number 2014/7
_shelx_space_group_comment
;
The symmetry employed for this shelxl refinement is uniquely defined
by the following loop, which should always be used as a source of
symmetry information in preference to the above space-group names.
They are only intended as comments.
;

loop_
_space_group_symop_operation_xyz
'x, y, z'
'-y, x-y, z'
'-x+y, -x, z'
'-y, -x, -z+1/2'
'-x+y, y, -z+1/2'
'x, x-y, -z+1/2'
'-x, -y, -z'
'y, -x+y, -z'
'x-y, x, -z'
'y, x, z-1/2'
'x-y, -y, z-1/2'
'-x, -x+y, z-1/2'

loop_
_atom_site_label
_atom_site_type_symbol
_atom_site_fract_x
_atom_site_fract_y
_atom_site_fract_z
_atom_site_U_iso_or_equiv
_atom_site_adp_type
_atom_site_occupancy
_atom_site_site_symmetry_order
_atom_site_calc_flag
_atom_site_refinement_flags_posn
_atom_site_refinement_flags_adp
_atom_site_refinement_flags_occupancy
Fe1 Fe 0.3333 0.6667 0.2500 0.0157(3) Uani 0.300(3) 6 d S T P
Mg1 Mg 0.3333 0.6667 0.2500 0.0157(3) Uani 0.700(4) 6 d S T P
Fe2 Fe 0.0000 1.0000 0.0000 0.0134(2) Uani 0.702(3) 6 d S T P
Mg2 Mg 0.0000 1.0000 0.0000 0.0134(2) Uani 0.297(4) 6 d S T P
O1 O 0.12234(18) 0.6627(2) 0.16840(8) 0.0335(4) Uani 1 1 d . . .
O2 O -0.00803(18) 0.79308(17) 0.08205(9) 0.0294(3) Uani 1 1 d . . .
C1 C 0.1284(3) 0.7904(3) 0.11959(13) 0.0327(5) Uani 1 1 d . . .
H1 H 0.2464 0.8954 0.1097 0.039 Uiso 1 1 calc R U .
C2 C 0.3333 0.6667 0.8736(8) 0.105(4) Uani 0.5 3 d DS TU P
H2A H 0.4511 0.7824 0.8698 0.158 Uiso 0.1667 1 calc R U P
H2B H 0.3390 0.5902 0.9242 0.158 Uiso 0.1667 1 calc R U P
H2C H 0.2342 0.6934 0.8867 0.158 Uiso 0.1667 1 calc R U P
C21 C 0.3333 0.6667 0.6905(10) 0.105(4) Uani 0.5 3 d DS TU P
H21A H 0.3234 0.7773 0.6998 0.158 Uiso 0.1667 1 calc R U P
H21B H 0.2434 0.5874 0.6431 0.158 Uiso 0.1667 1 calc R U P
H21C H 0.4579 0.7026 0.6689 0.158 Uiso 0.1667 1 calc R U P
N1 N 0.296(2) 0.5648(19) 0.7809(7) 0.067(4) Uiso 0.1667 1 d D . P
H1A H 0.3543 0.4950 0.7790 0.080 Uiso 0.1667 1 d . U P
H1B H 0.1671 0.4706 0.7790 0.080 Uiso 0.1667 1 d . U P

loop_
_atom_site_aniso_label
_atom_site_aniso_U_11
_atom_site_aniso_U_22
_atom_site_aniso_U_33
_atom_site_aniso_U_23
_atom_site_aniso_U_13
_atom_site_aniso_U_12
Fe1 0.0143(4) 0.0143(4) 0.0186(5) 0.000 0.000 0.00717(18)
Mg1 0.0143(4) 0.0143(4) 0.0186(5) 0.000 0.000 0.00717(18)
Fe2 0.0122(3) 0.0122(3) 0.0156(4) 0.000 0.000 0.00611(14)
Mg2 0.0122(3) 0.0122(3) 0.0156(4) 0.000 0.000 0.00611(14)
O1 0.0319(8) 0.0293(7) 0.0402(8) 0.0097(7) -0.0066(6) 0.0159(7)
O2 0.0261(7) 0.0272(8) 0.0359(7) 0.0076(6) -0.0033(6) 0.0141(6)
C1 0.0257(11) 0.0280(11) 0.0432(11) 0.0093(9) -0.0014(9) 0.0126(8)
C2 0.078(3) 0.078(3) 0.159(10) 0.000 0.000 0.0392(15)
C21 0.078(3) 0.078(3) 0.159(10) 0.000 0.000 0.0392(15)

loop_
_atom_type_symbol
_atom_type_description
_atom_type_scat_dispersion_real
_atom_type_scat_dispersion_imag
_atom_type_scat_source
C C 0.0033 0.0016 'International Tables Vol C Tables 4.2.6.8 and 6.1.1.4'
H H 0.0000 0.0000 'International Tables Vol C Tables 4.2.6.8 and 6.1.1.4'
O O 0.0106 0.0060 'International Tables Vol C Tables 4.2.6.8 and 6.1.1.4'
Mg Mg 0.0486 0.0363 'International Tables Vol C Tables 4.2.6.8 and 6.1.1.4'
Fe Fe 0.3463 0.8444 'International Tables Vol C Tables 4.2.6.8 and 6.1.1.4'
N N 0.0061 0.0033 'International Tables Vol C Tables 4.2.6.8 and 6.1.1.4'

loop_
_geom_angle_atom_site_label_1
_geom_angle_atom_site_label_2
_geom_angle_atom_site_label_3
_geom_angle
_geom_angle_site_symmetry_1
_geom_angle_site_symmetry_3
O1 Fe1 O1 88.64(8) . 4_665
O1 Fe1 O1 86.36(7) . 6_565
O1 Fe1 O1 92.51(5) 4_665 6_565
O1 Fe1 O1 92.51(5) . 3_565
O1 Fe1 O1 86.36(7) 4_665 3_565
O1 Fe1 O1 178.42(8) 6_565 3_565
O1 Fe1 O1 92.51(5) . 2_665
O1 Fe1 O1 178.42(8) 4_665 2_665
O1 Fe1 O1 88.64(8) 6_565 2_665
O1 Fe1 O1 92.51(5) 3_565 2_665
O1 Fe1 O1 178.42(8) . 5
O1 Fe1 O1 92.51(5) 4_665 5
O1 Fe1 O1 92.51(5) 6_565 5
O1 Fe1 O1 88.64(8) 3_565 5
O1 Fe1 O1 86.36(7) 2_665 5
O2 Fe2 O2 88.77(5) . 8_455
O2 Fe2 O2 91.23(5) . 2_675
O2 Fe2 O2 180.00(6) 8_455 2_675
O2 Fe2 O2 88.77(5) . 9_665
O2 Fe2 O2 91.23(5) 8_455 9_665
O2 Fe2 O2 88.77(5) 2_675 9_665
O2 Fe2 O2 180.0 . 7_575
O2 Fe2 O2 91.23(5) 8_455 7_575
O2 Fe2 O2 88.77(5) 2_675 7_575
O2 Fe2 O2 91.23(5) 9_665 7_575
O2 Fe2 O2 91.23(5) . 3_465
O2 Fe2 O2 88.77(5) 8_455 3_465
O2 Fe2 O2 91.23(5) 2_675 3_465
O2 Fe2 O2 180.0 9_665 3_465
O2 Fe2 O2 88.77(5) 7_575 3_465
C1 O1 Fe1 128.06(13) . .
C1 O2 Fe2 126.86(12) . .
O1 C1 O2 126.39(18) . .
O1 C1 H1 116.8 . .
O2 C1 H1 116.8 . .
N1 C2 H2A 109.5 . .
N1 C2 H2B 109.5 . .
H2A C2 H2B 109.5 . .
N1 C2 H2C 109.5 . .
H2A C2 H2C 109.5 . .
H2B C2 H2C 109.5 . .
N1 C21 H21A 109.5 . .
N1 C21 H21B 109.5 . .
H21A C21 H21B 109.5 . .
N1 C21 H21C 109.5 . .
H21A C21 H21C 109.5 . .
H21B C21 H21C 109.5 . .
C21 N1 C2 120.2(12) . .
C21 N1 H1A 108.0 . .
C2 N1 H1A 110.6 . .
C21 N1 H1B 106.0 . .
C2 N1 H1B 108.5 . .
H1A N1 H1B 102.0 . .

loop_
_geom_bond_atom_site_label_1
_geom_bond_atom_site_label_2
_geom_bond_distance
_geom_bond_site_symmetry_2
Fe1 O1 2.0566(12) .
Fe1 O1 2.0566(12) 4_665
Fe1 O1 2.0566(12) 6_565
Fe1 O1 2.0566(12) 3_565
Fe1 O1 2.0566(12) 2_665
Fe1 O1 2.0566(12) 5
Fe2 O2 2.0192(12) .
Fe2 O2 2.0193(12) 8_455
Fe2 O2 2.0193(12) 2_675
Fe2 O2 2.0193(12) 9_665
Fe2 O2 2.0193(12) 7_575
Fe2 O2 2.0193(12) 3_465
O1 C1 1.229(2) .
O2 C1 1.245(2) .
C1 H1 0.9300 .
C2 N1 1.482(9) .
C2 H2A 0.9600 .
C2 H2B 0.9600 .
C2 H2C 0.9600 .
C21 N1 1.454(8) .
C21 H21A 0.9600 .
C21 H21B 0.9600 .
C21 H21C 0.9600 .
N1 H1A 0.9134 .
N1 H1B 0.9478 .

loop_
_geom_hbond_atom_site_label_D
_geom_hbond_atom_site_label_H
_geom_hbond_atom_site_label_A
_geom_hbond_distance_DH
_geom_hbond_distance_HA
_geom_hbond_distance_DA
_geom_hbond_angle_DHA
_geom_hbond_site_symmetry_A
N1 H1A O1 0.91 2.43 3.202(14) 142.2 11_666
N1 H1A O1 0.91 2.48 3.195(17) 135.7 8_556
N1 H1B O1 0.95 2.18 3.058(17) 152.7 7_566
